data_1574505
loop_
_publ_author_name
'W\"ust, Leonie'
'Scheuring, Lea'
'Wellnitz, Tim'
'Radacki, Krzysztof'
'Braunschweig, Holger'

_publ_section_title
;
 Alkali metal salts of 1,2,3-benzodiazaborines: platforms for late-stage
 N-functionalization and metal complexation
;
_journal_issue 22
_journal_name_full 'Chemical Science'
_journal_page_first 9934
_journal_page_last 9942
_journal_paper_doi 10.1039/D5SC01395J
_journal_volume 16
_journal_year 2025
_chemical_formula_moiety 'C10 H15 B N2 O Si'
_chemical_formula_sum 'C10 H15 B N2 O Si'
_chemical_formula_weight 218.14
_space_group_crystal_system orthorhombic
_space_group_IT_number 61
_space_group_name_Hall '-P 2ac 2ab'
_space_group_name_H-M_alt 'P b c a'
_atom_sites_solution_hydrogens mixed
_atom_sites_solution_primary dual
_atom_sites_solution_secondary difmap
_audit_creation_date 2023-09-29
_audit_creation_method 'CIF-fill 1.4m (K.Radacki, 2005-23)'
_audit_update_record
;
2025-02-20 deposited with the CCDC.	2025-04-21 downloaded from the CCDC.
;
_cell_angle_alpha 90
_cell_angle_beta 90
_cell_angle_gamma 90
_cell_formula_units_Z 8
_cell_length_a 8.23510(10)
_cell_length_b 12.22030(10)
_cell_length_c 24.1907(2)
_cell_measurement_reflns_used 33748
_cell_measurement_temperature 100(2)
_cell_measurement_theta_max 74.9330
_cell_measurement_theta_min 3.6570
_cell_volume 2434.44(4)
_computing_cell_refinement 'CrysAlisPro 1.171.42.30a (Rigaku OD, 2021)'
_computing_data_collection 'CrysAlisPro 1.171.42.30a (Rigaku OD, 2021)'
_computing_data_reduction 'CrysAlisPro 1.171.42.30a (Rigaku OD, 2021)'
_computing_molecular_graphics 'ShelXLe (Huebschle et all, 2011)'
_computing_publication_material 'SHELXL-2018/3 (Sheldrick, 2018)'
_computing_structure_refinement 'SHELXL-2018/3 (Sheldrick, 2018)'
_computing_structure_solution 'SHELXT 2014/5 (Sheldrick, 2014)''
_diffrn_ambient_environment N~2~
_diffrn_ambient_temperature 100(2)
_diffrn_detector HPA
_diffrn_detector_area_resol_mean 10.0
_diffrn_detector_type 'HyPix Arc150'
_diffrn_measured_fraction_theta_full 1.000
_diffrn_measured_fraction_theta_max 0.992
_diffrn_measurement_details
;
 List of Runs (angles in degrees, time in seconds):
 --------------------------------------------------------------------------
  1  \w   -125.00 -91.00   0.50    0.07    --  -79.50 -60.00  69.52   68
  2  \w   -124.00 -95.00   0.50    0.07    --  -79.50 -65.00   5.02   58
  3  \w   -118.00 -92.00   0.50    0.07    --  -79.50 -63.00 -44.12   52
  4  \w   -121.00 -86.00   0.50    0.07    --  -74.00 -56.00-121.59   70
  5  \w   -121.00 -86.00   0.50    0.07    --  -74.00 -58.00 -57.54   70
  6  \w   -111.00 -76.00   0.50    0.05    --  -62.00 -50.00-154.56   70
  7  \w   -126.00-100.00   0.50    0.07    --  -79.50 -52.00 -30.45   52
  8  \w   -117.00 -83.00   0.50    0.05    --  -70.00 -55.00 -15.62   68
  9  \w   -106.00 -71.00   0.50    0.05    --  -58.00 -51.00  36.48   70
 10  \w   -125.00 -96.00   0.50    0.07    --  -79.50 -49.00 146.78   58
 11  \w   -107.00 -72.00   0.50    0.05    --  -58.00 -48.00 129.00   70
 12  \w   -130.00 -91.00   0.50    0.07    --  -79.50 -41.00 114.12   78
 13  \w   -103.00 -68.00   0.50    0.05    --  -54.00 -49.00 112.05   70
 14  \w   -125.00 -86.00   0.50    0.07    --  -74.00 -40.00-176.61   78
 15  \w   -131.00-104.00   0.50    0.07    --  -79.50 -35.00 -85.22   54
 16  \w   -130.00 -92.00   0.50    0.07    --  -79.50 -42.00  -3.00   76
 17  \w    -92.00 -54.00   0.50    0.05    --  -42.00 -43.00 -26.08   76
 18  \w    -95.00 -60.00   0.50    0.05    --  -46.00 -47.00 -64.55   70
 19  \w    -92.00 -35.00   0.50    0.07    --  -79.50 102.00-128.77  114
 20  \w   -100.00 -29.00   0.50    0.07    --  -76.35 126.00  41.00  142
 21  \w   -108.00 -33.00   0.50    0.07    --  -79.50 139.00  43.18  150
 22  \w   -100.00 -33.00   0.50    0.07    --  -79.50 123.00 -14.65  134
 23  \w    -88.00 -14.00   0.50    0.05    --  -60.16 126.00  41.00  148
 24  \w    -97.00 -22.00   0.50    0.05    --  -69.76 126.00  41.00  150
 25  \w    -75.00 -37.00   0.50    0.07    --  -79.50 140.00 162.87   76
 26  \w    -97.00 -36.00   0.50    0.07    --  -79.50 119.00 141.35  122
 27  \w    -97.00 -32.00   0.50    0.07    --  -78.00 114.00  68.89  130
 28  \w    -97.00 -32.00   0.50    0.07    --  -78.00 114.00 -37.44  130
 29  \w   -125.00-100.00   0.50    0.07    --  -79.50-111.00-101.91   50
 30  \w   -126.00 -93.00   0.50    0.07    --  -79.50-120.00 -79.89   66
 31  \w   -126.00 -95.00   0.50    0.07    --  -79.50-117.00 -62.14   62
 32  \w     45.00  93.00   0.50    0.07    --   85.25 -97.00-134.40   96
 33  \w     20.00  86.00   0.50    0.05    --   58.57-126.00 -34.00  132
 34  \w     24.00  99.00   0.50    0.05    --   71.34-126.00 -34.00  150
 35  \w     67.00  92.00   0.50    0.07    --   85.25 -96.00 -85.19   50
 36  \w     44.00  91.00   0.50    0.07    --   85.25 -96.00-105.02   94
 37  \w     35.00 101.00   0.50    0.07    --   82.28-126.00 -34.00  132
 38  \w     41.00  90.00   0.50    0.07    --   82.28 -95.00 -30.00   98
 39  \w     47.00  89.00   0.50    0.07    --   82.28 -95.00  30.00   84
 40  \w     46.00  89.00   0.50    0.07    --   82.28 -95.00   0.00   86
 41  \w     16.00  66.00   0.50    0.05    --   58.57 -95.00 -60.00  100
 42  \w     56.00  90.00   0.50    0.07    --   82.28 -95.00  60.00   68
 43  \w     40.00  90.00   0.50    0.07    --   82.28 -95.00  90.00  100
 44  \w     48.00  87.00   0.50    0.07    --   82.28 -95.00 120.00   78
 45  \w     44.00  92.00   0.50    0.07    --   85.25 -99.00 174.69   96
 46  \w     42.00  93.00   0.50    0.07    --   85.25 -97.00 138.58  102
 47  \w     60.00  88.00   0.50    0.07    --   82.28 -95.00 -60.00   56
 48  \w     56.00  92.00   0.50    0.07    --   85.25 -95.00-161.43   72
 49  \w     84.00 131.00   0.50    0.07    --   85.25  12.00   1.20   94
 50  \w    107.00 134.00   0.50    0.07    --   85.25  44.00  90.25   54
 51  \w    105.00 131.00   0.50    0.07    --   85.25  48.00 144.85   52
 52  \w     97.00 123.00   0.50    0.07    --   85.25  59.00  47.13   52
 53  \w     93.00 132.00   0.50    0.07    --   85.25  27.00-139.22   78
 54  \w     99.00 125.00   0.50    0.07    --   85.25 123.00 -65.23   52
 55  \w     96.00 132.00   0.50    0.07    --   85.25 129.00   8.13   72
 56  \w    105.00 131.00   0.50    0.07    --   85.25 125.00 147.82   52
;
_diffrn_measurement_device 'four-circle diffractometer'
_diffrn_measurement_device_type 'Rigaku XtaLAB Synergy-R'
_diffrn_measurement_method '\w scans'
_diffrn_orient_matrix_type
;
 CrysAlisPro convention (1999,Acta A55,543-557)
;
_diffrn_orient_matrix_UB_11 0.0000122000
_diffrn_orient_matrix_UB_12 0.0116397000
_diffrn_orient_matrix_UB_13 -0.0634407000
_diffrn_orient_matrix_UB_21 -0.1417597000
_diffrn_orient_matrix_UB_22 -0.0818537000
_diffrn_orient_matrix_UB_23 -0.0038794000
_diffrn_orient_matrix_UB_31 -0.1220260000
_diffrn_orient_matrix_UB_32 0.0951009000
_diffrn_orient_matrix_UB_33 0.0045105000
_diffrn_radiation_monochromator 'multi-layer mirror'
_diffrn_radiation_probe x-ray
_diffrn_radiation_type CuK\a
_diffrn_radiation_wavelength 1.54184
_diffrn_radiation_xray_symbol K-L~2,3~
_diffrn_reflns_av_R_equivalents 0.0232
_diffrn_reflns_av_unetI/netI 0.0083
_diffrn_reflns_Laue_measured_fraction_full 1.000
_diffrn_reflns_Laue_measured_fraction_max 0.992
_diffrn_reflns_limit_h_max 10
_diffrn_reflns_limit_h_min -10
_diffrn_reflns_limit_k_max 15
_diffrn_reflns_limit_k_min -14
_diffrn_reflns_limit_l_max 29
_diffrn_reflns_limit_l_min -30
_diffrn_reflns_number 45706
_diffrn_reflns_point_group_measured_fraction_full 1.000
_diffrn_reflns_point_group_measured_fraction_max 0.992
_diffrn_reflns_theta_full 67.684
_diffrn_reflns_theta_max 74.958
_diffrn_reflns_theta_min 3.654
_diffrn_source 'rotating-anode X-ray tube'
_diffrn_source_type 'PhotonJet-R X-ray Source'
_exptl_absorpt_coefficient_mu 1.502
_exptl_absorpt_correction_T_max 1.000
_exptl_absorpt_correction_T_min 0.621
_exptl_absorpt_correction_type gaussian
_exptl_absorpt_process_details
;
 CrysAlisPro 1.171.42.30a (Rigaku Oxford Diffraction, 2021) Numerical 
 absorption correction based on gaussian integration over a multifaceted 
 crystal model Empirical absorption correction using spherical harmonics, 
 implemented in SCALE3 ABSPACK scaling algorithm.
;
_exptl_crystal_colour 'clear colourless'
_exptl_crystal_density_diffrn 1.190
_exptl_crystal_description plate
_exptl_crystal_F_000 928
_exptl_crystal_preparation
;
 For data collection the crystal was immersed in a film of perfluoropolyether 
 oil, mounted on a polyimide loop and transferred to stream of cold nitrogen 
 (Oxford Cryostream 800).
;
_exptl_crystal_size_max 0.240
_exptl_crystal_size_mid 0.170
_exptl_crystal_size_min 0.100
_refine_diff_density_max 0.291
_refine_diff_density_min -0.320
_refine_diff_density_rms 0.048
_refine_ls_extinction_method none
_refine_ls_goodness_of_fit_ref 1.055
_refine_ls_hydrogen_treatment mixed
_refine_ls_matrix_type full
_refine_ls_number_parameters 143
_refine_ls_number_reflns 2489
_refine_ls_number_restraints 0
_refine_ls_restrained_S_all 1.055
_refine_ls_R_factor_all 0.0297
_refine_ls_R_factor_gt 0.0290
_refine_ls_shift/su_max 0.002
_refine_ls_shift/su_mean 0.000
_refine_ls_structure_factor_coef Fsqd
_refine_ls_weighting_details
;
 w=1/[\s^2^(Fo^2^)+(0.0441P)^2^+1.0603P] where P=(Fo^2^+2Fc^2^)/3
;
_refine_ls_weighting_scheme calc
_refine_ls_wR_factor_gt 0.0801
_refine_ls_wR_factor_ref 0.0807
_reflns_Friedel_coverage 0.000
_reflns_number_gt 2416
_reflns_number_total 2489
_reflns_threshold_expression 'I > 2\s(I)'
_cod_data_source_file d5sc01395j2.cif
_cod_data_source_block 2-H
_cod_depositor_comments 'Adding full bibliography for 1574505--1574520.cif.'
_cod_database_code 1574505
_shelx_shelxl_version_number 2018/3
_shelx_space_group_comment
;
 The symmetry employed for this shelxl refinement is uniquely defined by the 
 following loop, which should always be used as a source of symmetry 
 information in preference to the above space-group names. They are only 
 intended as comments.
;
_shelx_estimated_absorpt_t_min 0.714
_shelx_estimated_absorpt_t_max 0.864

loop_
_space_group_symop_operation_xyz
'x, y, z'
'-x+1/2, -y, z+1/2'
'-x, y+1/2, -z+1/2'
'x+1/2, -y+1/2, -z'
'-x, -y, -z'
'x-1/2, y, -z-1/2'
'x, -y-1/2, z-1/2'
'-x-1/2, y-1/2, z'

loop_
_atom_site_label
_atom_site_type_symbol
_atom_site_fract_x
_atom_site_fract_y
_atom_site_fract_z
_atom_site_U_iso_or_equiv
_atom_site_adp_type
_atom_site_occupancy
_atom_site_site_symmetry_order
_atom_site_calc_flag
_atom_site_refinement_flags_posn
_atom_site_refinement_flags_adp
_atom_site_refinement_flags_occupancy
_atom_site_disorder_assembly
_atom_site_disorder_group
H3 H 0.4598(18) 0.5589(11) 0.5368(6) 0.023(3) Uiso 1 1 d . . . . .
B1_1 B 0.53923(15) 0.60613(10) 0.61351(5) 0.0158(2) Uani 1 1 d . . . . .
N1_1 N 0.52577(11) 0.54350(7) 0.56402(4) 0.0176(2) Uani 1 1 d . . . . .
C1_1 C 0.72410(14) 0.42068(9) 0.58613(5) 0.0193(2) Uani 1 1 d . . . . .
H1_1 H 0.784389 0.356789 0.577228 0.023 Uiso 1 1 calc R U . . .
N2_1 N 0.61777(12) 0.45304(8) 0.55027(4) 0.0199(2) Uani 1 1 d . . . . .
C3_1 C 0.67510(13) 0.56882(8) 0.65309(4) 0.0154(2) Uani 1 1 d . . . . .
C4_1 C 0.71773(13) 0.62172(9) 0.70269(4) 0.0184(2) Uani 1 1 d . . . . .
H4_1 H 0.663363 0.687178 0.713006 0.022 Uiso 1 1 calc R U . . .
C5_1 C 0.83768(14) 0.57974(9) 0.73662(4) 0.0210(2) Uani 1 1 d . . . . .
H5_1 H 0.865712 0.616831 0.769791 0.025 Uiso 1 1 calc R U . . .
C6_1 C 0.91797(14) 0.48281(9) 0.72231(5) 0.0207(2) Uani 1 1 d . . . . .
H6_1 H 0.998782 0.453580 0.746132 0.025 Uiso 1 1 calc R U . . .
C7_1 C 0.87998(13) 0.42959(9) 0.67365(5) 0.0192(2) Uani 1 1 d . . . . .
H7_1 H 0.934875 0.364000 0.663900 0.023 Uiso 1 1 calc R U . . .
C2_1 C 0.75987(13) 0.47270(9) 0.63855(5) 0.0163(2) Uani 1 1 d . . . . .
O1_2 O 0.43761(9) 0.69146(6) 0.62469(3) 0.01866(18) Uani 1 1 d . . . . .
Si1_2 Si 0.26377(4) 0.73970(2) 0.59947(2) 0.01639(11) Uani 1 1 d . . . . .
C2_2 C 0.30947(17) 0.81323(10) 0.53420(5) 0.0273(3) Uani 1 1 d . . . . .
H00A_2 H 0.356864 0.762103 0.507480 0.041 Uiso 1 1 calc R U . . .
H2_2 H 0.386679 0.872455 0.541624 0.041 Uiso 1 1 calc R U . . .
H00D_2 H 0.209011 0.843962 0.519015 0.041 Uiso 1 1 calc R U . . .
C3_2 C 0.18145(16) 0.83154(11) 0.65364(5) 0.0276(3) Uani 1 1 d . . . . .
H00E_2 H 0.255944 0.893088 0.659230 0.041 Uiso 1 1 calc R U . . .
H00F_2 H 0.169744 0.790800 0.688304 0.041 Uiso 1 1 calc R U . . .
H00G_2 H 0.075139 0.859279 0.642016 0.041 Uiso 1 1 calc R U . . .
C1_2 C 0.12120(15) 0.62496(11) 0.58657(6) 0.0301(3) Uani 1 1 d . . . . .
H00H_2 H 0.014119 0.654261 0.576917 0.045 Uiso 1 1 calc R U . . .
H00I_2 H 0.112200 0.579961 0.619962 0.045 Uiso 1 1 calc R U . . .
H00J_2 H 0.161982 0.580038 0.556015 0.045 Uiso 1 1 calc R U . . .

loop_
_atom_site_aniso_label
_atom_site_aniso_U_11
_atom_site_aniso_U_22
_atom_site_aniso_U_33
_atom_site_aniso_U_23
_atom_site_aniso_U_13
_atom_site_aniso_U_12
B1_1 0.0161(5) 0.0164(5) 0.0150(5) 0.0007(4) 0.0010(4) -0.0014(4)
N1_1 0.0185(4) 0.0189(4) 0.0155(4) -0.0011(4) -0.0019(4) 0.0030(4)
C1_1 0.0198(5) 0.0176(5) 0.0206(5) -0.0029(4) 0.0010(4) 0.0025(4)
N2_1 0.0215(5) 0.0198(5) 0.0184(4) -0.0039(4) 0.0006(4) 0.0027(4)
C3_1 0.0146(5) 0.0165(5) 0.0151(5) 0.0008(4) 0.0019(4) -0.0014(4)
C4_1 0.0176(5) 0.0199(5) 0.0177(5) -0.0017(4) 0.0004(4) 0.0004(4)
C5_1 0.0200(5) 0.0262(6) 0.0168(5) -0.0017(4) -0.0018(4) -0.0015(5)
C6_1 0.0172(5) 0.0253(6) 0.0196(5) 0.0050(4) -0.0025(4) 0.0003(4)
C7_1 0.0175(5) 0.0176(5) 0.0224(5) 0.0022(4) 0.0012(4) 0.0014(4)
C2_1 0.0153(5) 0.0172(5) 0.0165(5) 0.0007(4) 0.0016(4) -0.0018(4)
O1_2 0.0189(4) 0.0185(4) 0.0186(4) -0.0029(3) -0.0034(3) 0.0031(3)
Si1_2 0.01674(17) 0.01658(17) 0.01586(17) 0.00070(10) -0.00138(10) 0.00204(11)
C2_2 0.0346(7) 0.0244(6) 0.0229(6) 0.0051(5) 0.0013(5) 0.0043(5)
C3_2 0.0260(6) 0.0327(6) 0.0240(6) -0.0031(5) 0.0002(5) 0.0120(5)
C1_2 0.0226(6) 0.0281(6) 0.0395(7) 0.0029(5) -0.0056(5) -0.0047(5)

loop_
_atom_type_symbol
_atom_type_description
_atom_type_scat_dispersion_real
_atom_type_scat_dispersion_imag
_atom_type_scat_source
C C 0.0181 0.0091 'International Tables Vol C Tables 4.2.6.8 and 6.1.1.4'
H H 0.0000 0.0000 'International Tables Vol C Tables 4.2.6.8 and 6.1.1.4'
B B 0.0090 0.0039 'International Tables Vol C Tables 4.2.6.8 and 6.1.1.4'
N N 0.0311 0.0180 'International Tables Vol C Tables 4.2.6.8 and 6.1.1.4'
O O 0.0492 0.0322 'International Tables Vol C Tables 4.2.6.8 and 6.1.1.4'
Si Si 0.2541 0.3302 'International Tables Vol C Tables 4.2.6.8 and 6.1.1.4'

loop_
_exptl_crystal_face_index_h
_exptl_crystal_face_index_k
_exptl_crystal_face_index_l
_exptl_crystal_face_perp_dist
2 -2 -1 0.0854
1 1 1 0.1298
0 8 2 0.0835
4 5 1 0.1312
4 -4 -1 0.0854
-4 -5 -1 0.0819
0 4 -13 0.0625
3 -3 -11 0.0695
1 0 -16 0.0362
0 2 -15 0.0434
4 -4 8 0.0825
1 -2 15 0.0454
-1 0 15 0.0694
-5 3 2 0.0736

loop_
_geom_angle_atom_site_label_1
_geom_angle_atom_site_label_2
_geom_angle_atom_site_label_3
_geom_angle
_geom_angle_site_symmetry_1
_geom_angle_site_symmetry_3
_geom_angle_publ_flag
O1_2 B1_1 N1_1 121.96(10) . . ?
O1_2 B1_1 C3_1 123.25(10) . . ?
N1_1 B1_1 C3_1 114.79(10) . . ?
N2_1 N1_1 B1_1 126.13(9) . . ?
N2_1 N1_1 H3 109.4(9) . . ?
B1_1 N1_1 H3 124.4(9) . . ?
N2_1 C1_1 C2_1 126.16(10) . . ?
N2_1 C1_1 H1_1 116.9 . . ?
C2_1 C1_1 H1_1 116.9 . . ?
C1_1 N2_1 N1_1 117.01(9) . . ?
C4_1 C3_1 C2_1 118.13(10) . . ?
C4_1 C3_1 B1_1 125.08(10) . . ?
C2_1 C3_1 B1_1 116.78(9) . . ?
C5_1 C4_1 C3_1 120.91(10) . . ?
C5_1 C4_1 H4_1 119.5 . . ?
C3_1 C4_1 H4_1 119.5 . . ?
C4_1 C5_1 C6_1 120.29(10) . . ?
C4_1 C5_1 H5_1 119.9 . . ?
C6_1 C5_1 H5_1 119.9 . . ?
C7_1 C6_1 C5_1 120.15(10) . . ?
C7_1 C6_1 H6_1 119.9 . . ?
C5_1 C6_1 H6_1 119.9 . . ?
C6_1 C7_1 C2_1 119.85(10) . . ?
C6_1 C7_1 H7_1 120.1 . . ?
C2_1 C7_1 H7_1 120.1 . . ?
C7_1 C2_1 C3_1 120.63(10) . . ?
C7_1 C2_1 C1_1 120.47(10) . . ?
C3_1 C2_1 C1_1 118.87(10) . . ?
B1_1 O1_2 Si1_2 136.54(7) . . ?
O1_2 Si1_2 C3_2 105.65(5) . . ?
O1_2 Si1_2 C1_2 109.78(5) . . ?
C3_2 Si1_2 C1_2 110.19(6) . . ?
O1_2 Si1_2 C2_2 108.00(5) . . ?
C3_2 Si1_2 C2_2 112.49(6) . . ?
C1_2 Si1_2 C2_2 110.57(6) . . ?
Si1_2 C2_2 H00A_2 109.5 . . ?
Si1_2 C2_2 H2_2 109.5 . . ?
H00A_2 C2_2 H2_2 109.5 . . ?
Si1_2 C2_2 H00D_2 109.5 . . ?
H00A_2 C2_2 H00D_2 109.5 . . ?
H2_2 C2_2 H00D_2 109.5 . . ?
Si1_2 C3_2 H00E_2 109.5 . . ?
Si1_2 C3_2 H00F_2 109.5 . . ?
H00E_2 C3_2 H00F_2 109.5 . . ?
Si1_2 C3_2 H00G_2 109.5 . . ?
H00E_2 C3_2 H00G_2 109.5 . . ?
H00F_2 C3_2 H00G_2 109.5 . . ?
Si1_2 C1_2 H00H_2 109.5 . . ?
Si1_2 C1_2 H00I_2 109.5 . . ?
H00H_2 C1_2 H00I_2 109.5 . . ?
Si1_2 C1_2 H00J_2 109.5 . . ?
H00H_2 C1_2 H00J_2 109.5 . . ?
H00I_2 C1_2 H00J_2 109.5 . . ?

loop_
_geom_bond_atom_site_label_1
_geom_bond_atom_site_label_2
_geom_bond_distance
_geom_bond_site_symmetry_2
_geom_bond_publ_flag
B1_1 O1_2 1.3641(14) . ?
B1_1 N1_1 1.4253(15) . ?
B1_1 C3_1 1.5416(15) . ?
N1_1 N2_1 1.3808(13) . ?
N1_1 H3 0.874(15) . ?
C1_1 N2_1 1.2945(15) . ?
C1_1 C2_1 1.4489(15) . ?
C1_1 H1_1 0.9500 . ?
C3_1 C4_1 1.4074(14) . ?
C3_1 C2_1 1.4109(15) . ?
C4_1 C5_1 1.3830(16) . ?
C4_1 H4_1 0.9500 . ?
C5_1 C6_1 1.4001(16) . ?
C5_1 H5_1 0.9500 . ?
C6_1 C7_1 1.3808(16) . ?
C6_1 H6_1 0.9500 . ?
C7_1 C2_1 1.4059(15) . ?
C7_1 H7_1 0.9500 . ?
O1_2 Si1_2 1.6642(8) . ?
Si1_2 C3_2 1.8537(12) . ?
Si1_2 C1_2 1.8552(13) . ?
Si1_2 C2_2 1.8552(12) . ?
C2_2 H00A_2 0.9800 . ?
C2_2 H2_2 0.9800 . ?
C2_2 H00D_2 0.9800 . ?
C3_2 H00E_2 0.9800 . ?
C3_2 H00F_2 0.9800 . ?
C3_2 H00G_2 0.9800 . ?
C1_2 H00H_2 0.9800 . ?
C1_2 H00I_2 0.9800 . ?
C1_2 H00J_2 0.9800 . ?

loop_
_geom_torsion_atom_site_label_1
_geom_torsion_atom_site_label_2
_geom_torsion_atom_site_label_3
_geom_torsion_atom_site_label_4
_geom_torsion
_geom_torsion_site_symmetry_1
_geom_torsion_site_symmetry_2
_geom_torsion_site_symmetry_3
_geom_torsion_site_symmetry_4
_geom_torsion_publ_flag
O1_2 B1_1 N1_1 N2_1 -176.89(10) . . . . ?
C3_1 B1_1 N1_1 N2_1 2.40(16) . . . . ?
C2_1 C1_1 N2_1 N1_1 -2.36(17) . . . . ?
B1_1 N1_1 N2_1 C1_1 1.46(16) . . . . ?
O1_2 B1_1 C3_1 C4_1 -4.68(17) . . . . ?
N1_1 B1_1 C3_1 C4_1 176.05(10) . . . . ?
O1_2 B1_1 C3_1 C2_1 173.85(10) . . . . ?
N1_1 B1_1 C3_1 C2_1 -5.42(14) . . . . ?
C2_1 C3_1 C4_1 C5_1 -0.95(16) . . . . ?
B1_1 C3_1 C4_1 C5_1 177.56(10) . . . . ?
C3_1 C4_1 C5_1 C6_1 -0.60(17) . . . . ?
C4_1 C5_1 C6_1 C7_1 1.23(17) . . . . ?
C5_1 C6_1 C7_1 C2_1 -0.27(17) . . . . ?
C6_1 C7_1 C2_1 C3_1 -1.31(16) . . . . ?
C6_1 C7_1 C2_1 C1_1 177.05(10) . . . . ?
C4_1 C3_1 C2_1 C7_1 1.90(16) . . . . ?
B1_1 C3_1 C2_1 C7_1 -176.73(10) . . . . ?
C4_1 C3_1 C2_1 C1_1 -176.48(10) . . . . ?
B1_1 C3_1 C2_1 C1_1 4.88(15) . . . . ?
N2_1 C1_1 C2_1 C7_1 -179.38(11) . . . . ?
N2_1 C1_1 C2_1 C3_1 -1.00(18) . . . . ?
N1_1 B1_1 O1_2 Si1_2 12.90(18) . . . . ?
C3_1 B1_1 O1_2 Si1_2 -166.32(8) . . . . ?
B1_1 O1_2 Si1_2 C3_2 162.42(11) . . . . ?
B1_1 O1_2 Si1_2 C1_2 43.63(12) . . . . ?
B1_1 O1_2 Si1_2 C2_2 -76.99(12) . . . . ?
